data_4081809
loop_
_publ_author_name
'Zhang, Lei'
'Luo, Xuyang'
'Gao, Wei'
'Zhang, Jingshun'
'Mu, Ying'

_publ_section_title
;
 Efficient Synthesis of Titanium Complexes Bearing Tridentate [N--,N,O--]
 Anilido-Imine Ligands and Their Catalytic Properties for Ethylene
 Polymerization
;
_journal_issue 21
_journal_name_full Organometallics
_journal_page_first 6277
_journal_paper_doi 10.1021/om400562p
_journal_volume 32
_journal_year 2013
_chemical_formula_sum 'C31 H38 Cl2 N2 O Ti'
_chemical_formula_weight 573.43
_chemical_name_systematic
; 
 ? 
;
_space_group_IT_number 14
_symmetry_cell_setting monoclinic
_symmetry_space_group_name_Hall '-P 2ybc'
_symmetry_space_group_name_H-M 'P 1 21/c 1'
_atom_sites_solution_hydrogens geom
_atom_sites_solution_primary direct
_atom_sites_solution_secondary difmap
_audit_creation_method SHELXL-97
_cell_angle_alpha 90.00
_cell_angle_beta 109.77
_cell_angle_gamma 90.00
_cell_formula_units_Z 4
_cell_length_a 13.7125(11)
_cell_length_b 24.933(2)
_cell_length_c 9.2754(8)
_cell_measurement_reflns_used 2837
_cell_measurement_temperature 185(2)
_cell_measurement_theta_max 21.36
_cell_measurement_theta_min 2.27
_cell_volume 2984.3(4)
_computing_cell_refinement 'Bruker SMART'
_computing_data_collection 'Bruker SMART'
_computing_data_reduction 'Bruker SAINT'
_computing_molecular_graphics 'Bruker SHELXTL'
_computing_publication_material 'Bruker SHELXTL'
_computing_structure_refinement 'SHELXL-97 (Sheldrick, 1997)'
_computing_structure_solution 'SHELXS-97 (Sheldrick, 1990)'
_diffrn_ambient_temperature 185(2)
_diffrn_measured_fraction_theta_full 0.999
_diffrn_measured_fraction_theta_max 0.999
_diffrn_measurement_device_type 'CCD area detector'
_diffrn_measurement_method 'phi and omega scan'
_diffrn_radiation_monochromator graphite
_diffrn_radiation_source 'fine-focus sealed tube'
_diffrn_radiation_type MoK\a
_diffrn_radiation_wavelength 0.71073
_diffrn_reflns_av_R_equivalents 0.0557
_diffrn_reflns_av_sigmaI/netI 0.0551
_diffrn_reflns_limit_h_max 16
_diffrn_reflns_limit_h_min -16
_diffrn_reflns_limit_k_max 29
_diffrn_reflns_limit_k_min -28
_diffrn_reflns_limit_l_max 11
_diffrn_reflns_limit_l_min -10
_diffrn_reflns_number 19093
_diffrn_reflns_theta_full 25.05
_diffrn_reflns_theta_max 25.05
_diffrn_reflns_theta_min 1.58
_exptl_absorpt_coefficient_mu 0.492
_exptl_absorpt_correction_T_max 0.9299
_exptl_absorpt_correction_T_min 0.9167
_exptl_absorpt_correction_type multi-scan
_exptl_absorpt_process_details 'SADABS; Bruker, 2000'
_exptl_crystal_colour brown
_exptl_crystal_density_diffrn 1.276
_exptl_crystal_density_method 'not measured'
_exptl_crystal_description block
_exptl_crystal_F_000 1208
_exptl_crystal_size_max 0.18
_exptl_crystal_size_mid 0.15
_exptl_crystal_size_min 0.15
_refine_diff_density_max 0.446
_refine_diff_density_min -0.242
_refine_diff_density_rms 0.062
_refine_ls_extinction_method none
_refine_ls_goodness_of_fit_ref 1.013
_refine_ls_hydrogen_treatment constr
_refine_ls_matrix_type full
_refine_ls_number_parameters 342
_refine_ls_number_reflns 5272
_refine_ls_number_restraints 0
_refine_ls_restrained_S_all 1.013
_refine_ls_R_factor_all 0.0757
_refine_ls_R_factor_gt 0.0477
_refine_ls_shift/su_max 0.000
_refine_ls_shift/su_mean 0.000
_refine_ls_structure_factor_coef Fsqd
_refine_ls_weighting_details 'calc w=1/[\s^2^(Fo^2^)+(0.0612P)^2^+0.3070P] where P=(Fo^2^+2Fc^2^)/3'
_refine_ls_weighting_scheme calc
_refine_ls_wR_factor_gt 0.1080
_refine_ls_wR_factor_ref 0.1201
_reflns_number_gt 3782
_reflns_number_total 5272
_reflns_threshold_expression >2sigma(I)
_cod_data_source_file om400562p_si_001.cif
_cod_data_source_block complex_3b
_cod_depositor_comments
;
The following automatic conversions were performed:

'_symmetry_cell_setting' value 'Monoclinic' changed to 'monoclinic'
according to /home/saulius/struct/CIF-dictionaries/cif_core.dic
dictionary named 'cif_core.dic' version 2.4.2 from
2011-04-26.

'_exptl_absorpt_correction_type' value 'Multi-scan'
changed to 'multi-scan' according to
/home/saulius/struct/CIF-dictionaries/cif_core.dic dictionary named
'cif_core.dic' version 2.4.2 from 2011-04-26.

Automatic conversion script
Id: cif_fix_values 1891 2012-01-12 08:04:46Z andrius 
;
_cod_original_sg_symbol_H-M P2(1)/c
_cod_database_code 4081809

loop_
_symmetry_equiv_pos_as_xyz
'x, y, z'
'-x, y+1/2, -z+1/2'
'-x, -y, -z'
'x, -y-1/2, z-1/2'

loop_
_atom_site_label
_atom_site_type_symbol
_atom_site_fract_x
_atom_site_fract_y
_atom_site_fract_z
_atom_site_U_iso_or_equiv
_atom_site_adp_type
_atom_site_occupancy
_atom_site_symmetry_multiplicity
_atom_site_calc_flag
_atom_site_refinement_flags
Ti1 Ti 0.17573(4) 0.40275(2) 0.88148(6) 0.02822(16) Uani 1 1 d .
Cl2 Cl 0.29129(5) 0.37169(3) 0.77576(9) 0.0402(2) Uani 1 1 d .
Cl3 Cl 0.17346(6) 0.49146(3) 0.83726(9) 0.0415(2) Uani 1 1 d .
O1 O 0.07015(14) 0.36511(9) 0.7376(2) 0.0385(5) Uani 1 1 d .
N2 N 0.25210(16) 0.39422(9) 1.1019(3) 0.0280(6) Uani 1 1 d .
C1 C -0.0313(2) 0.36801(12) 0.7271(3) 0.0314(7) Uani 1 1 d .
C13 C 0.2379(2) 0.42304(11) 1.2213(3) 0.0282(7) Uani 1 1 d .
C2 C -0.1138(2) 0.34899(12) 0.6031(3) 0.0325(7) Uani 1 1 d .
C3 C -0.2118(2) 0.35371(12) 0.6166(3) 0.0323(7) Uani 1 1 d .
H6 H -0.2696 0.3409 0.5344 0.039 Uiso 1 1 calc R
C14 C -0.0958(2) 0.32315(13) 0.4637(3) 0.0378(8) Uani 1 1 d .
C8 C 0.1417(2) 0.44837(11) 1.2063(3) 0.0293(7) Uani 1 1 d .
C22 C 0.33916(19) 0.35689(12) 1.1458(3) 0.0271(7) Uani 1 1 d .
C9 C 0.1328(2) 0.47957(13) 1.3288(3) 0.0375(8) Uani 1 1 d .
H10 H 0.0689 0.4968 1.3179 0.045 Uiso 1 1 calc R
C4 C -0.2304(2) 0.37612(12) 0.7439(3) 0.0300(7) Uani 1 1 d .
C26 C 0.5163(2) 0.33624(13) 1.1868(4) 0.0395(8) Uani 1 1 d .
H12 H 0.5832 0.3464 1.1874 0.047 Uiso 1 1 calc R
C27 C 0.4370(2) 0.37361(12) 1.1461(3) 0.0325(7) Uani 1 1 d .
C28 C 0.2183(2) 0.28623(13) 1.1923(4) 0.0423(8) Uani 1 1 d .
H14A H 0.1630 0.3094 1.1248 0.051 Uiso 1 1 calc R
H14B H 0.2052 0.2492 1.1521 0.051 Uiso 1 1 calc R
C11 C 0.3061(2) 0.45796(13) 1.4790(4) 0.0409(8) Uani 1 1 d .
H15 H 0.3619 0.4605 1.5734 0.049 Uiso 1 1 calc R
C23 C 0.3216(2) 0.30474(12) 1.1864(3) 0.0319(7) Uani 1 1 d .
C5 C -0.1463(2) 0.39607(12) 0.8617(3) 0.0312(7) Uani 1 1 d .
H17 H -0.1562 0.4119 0.9489 0.037 Uiso 1 1 calc R
C10 C 0.2142(2) 0.48538(13) 1.4623(4) 0.0419(8) Uani 1 1 d .
H18 H 0.2084 0.5076 1.5421 0.050 Uiso 1 1 calc R
C24 C 0.4044(2) 0.26933(13) 1.2275(4) 0.0430(8) Uani 1 1 d .
H19 H 0.3946 0.2338 1.2570 0.052 Uiso 1 1 calc R
C31 C 0.5608(3) 0.45239(14) 1.1916(5) 0.0609(11) Uani 1 1 d .
H20A H 0.5708 0.4527 1.3013 0.091 Uiso 1 1 calc R
H20B H 0.5656 0.4891 1.1569 0.091 Uiso 1 1 calc R
H20C H 0.6144 0.4302 1.1734 0.091 Uiso 1 1 calc R
C30 C 0.4575(2) 0.43009(14) 1.1059(4) 0.0468(9) Uani 1 1 d .
H21A H 0.4480 0.4312 0.9953 0.056 Uiso 1 1 calc R
H21B H 0.4044 0.4539 1.1224 0.056 Uiso 1 1 calc R
C25 C 0.5002(2) 0.28462(14) 1.2265(4) 0.0461(9) Uani 1 1 d .
H22 H 0.5556 0.2595 1.2532 0.055 Uiso 1 1 calc R
C15 C -0.0334(3) 0.27147(15) 0.5138(4) 0.0582(10) Uani 1 1 d .
H23A H 0.0339 0.2799 0.5907 0.087 Uiso 1 1 calc R
H23B H -0.0228 0.2546 0.4248 0.087 Uiso 1 1 calc R
H23C H -0.0714 0.2468 0.5579 0.087 Uiso 1 1 calc R
C16 C -0.0378(3) 0.36230(16) 0.3940(4) 0.0598(11) Uani 1 1 d .
H24A H -0.0777 0.3956 0.3652 0.090 Uiso 1 1 calc R
H24B H -0.0291 0.3461 0.3028 0.090 Uiso 1 1 calc R
H24C H 0.0304 0.3702 0.4694 0.090 Uiso 1 1 calc R
C17 C -0.1980(2) 0.30887(17) 0.3380(4) 0.0611(11) Uani 1 1 d .
H25A H -0.2370 0.2837 0.3787 0.092 Uiso 1 1 calc R
H25B H -0.1834 0.2923 0.2517 0.092 Uiso 1 1 calc R
H25C H -0.2389 0.3415 0.3030 0.092 Uiso 1 1 calc R
C12 C 0.3183(2) 0.42768(13) 1.3642(3) 0.0356(7) Uani 1 1 d .
H26 H 0.3819 0.4094 1.3803 0.043 Uiso 1 1 calc R
C29 C 0.2127(3) 0.28749(18) 1.3513(4) 0.0657(11) Uani 1 1 d .
H27A H 0.2706 0.2670 1.4205 0.099 Uiso 1 1 calc R
H27B H 0.1471 0.2716 1.3502 0.099 Uiso 1 1 calc R
H27C H 0.2167 0.3247 1.3867 0.099 Uiso 1 1 calc R
N1 N 0.04686(16) 0.41096(10) 0.9600(3) 0.0281(6) Uani 1 1 d .
C18 C -0.3397(2) 0.37843(12) 0.7558(3) 0.0330(7) Uani 1 1 d .
C21 C -0.4218(2) 0.35356(16) 0.6170(4) 0.0497(9) Uani 1 1 d .
H33A H -0.4036 0.3161 0.6060 0.075 Uiso 1 1 calc R
H33B H -0.4252 0.3736 0.5246 0.075 Uiso 1 1 calc R
H33C H -0.4894 0.3550 0.6312 0.075 Uiso 1 1 calc R
C19 C -0.3391(2) 0.34723(16) 0.8974(4) 0.0488(9) Uani 1 1 d .
H31A H -0.3160 0.3104 0.8910 0.073 Uiso 1 1 calc R
H31B H -0.4092 0.3467 0.9031 0.073 Uiso 1 1 calc R
H31C H -0.2917 0.3646 0.9893 0.073 Uiso 1 1 calc R
C20 C -0.3693(3) 0.43684(14) 0.7713(5) 0.0603(11) Uani 1 1 d .
H34A H -0.4382 0.4381 0.7812 0.090 Uiso 1 1 calc R
H34B H -0.3702 0.4570 0.6801 0.090 Uiso 1 1 calc R
H34C H -0.3185 0.4528 0.8624 0.090 Uiso 1 1 calc R
C6 C -0.0478(2) 0.39283(12) 0.8519(3) 0.0290(7) Uani 1 1 d .
C7 C 0.0497(2) 0.43674(12) 1.0835(3) 0.0296(7) Uani 1 1 d .
H36 H -0.0142 0.4485 1.0916 0.036 Uiso 1 1 calc R

loop_
_atom_site_aniso_label
_atom_site_aniso_U_11
_atom_site_aniso_U_22
_atom_site_aniso_U_33
_atom_site_aniso_U_23
_atom_site_aniso_U_13
_atom_site_aniso_U_12
Ti1 0.0214(3) 0.0354(3) 0.0275(3) -0.0004(2) 0.0078(2) 0.0026(2)
Cl2 0.0317(4) 0.0502(5) 0.0421(5) -0.0053(4) 0.0168(3) 0.0050(4)
Cl3 0.0460(5) 0.0378(5) 0.0462(5) 0.0057(4) 0.0228(4) 0.0066(4)
O1 0.0233(10) 0.0572(15) 0.0351(12) -0.0122(11) 0.0101(9) 0.0004(10)
N2 0.0224(12) 0.0284(14) 0.0299(14) -0.0004(11) 0.0047(10) 0.0014(10)
C1 0.0234(14) 0.0372(18) 0.0319(17) -0.0005(14) 0.0072(13) 0.0008(13)
C13 0.0277(15) 0.0242(16) 0.0309(17) 0.0032(13) 0.0077(13) -0.0028(13)
C2 0.0268(15) 0.0381(19) 0.0304(17) -0.0016(14) 0.0068(13) 0.0016(14)
C3 0.0217(14) 0.0407(19) 0.0306(17) 0.0001(14) 0.0039(12) -0.0013(13)
C14 0.0261(15) 0.053(2) 0.0322(17) -0.0078(16) 0.0064(13) 0.0032(15)
C8 0.0327(15) 0.0293(17) 0.0265(16) 0.0030(13) 0.0110(13) 0.0000(13)
C22 0.0214(14) 0.0280(17) 0.0273(16) -0.0007(13) 0.0020(12) 0.0009(12)
C9 0.0389(17) 0.039(2) 0.0369(19) -0.0044(16) 0.0161(15) 0.0010(15)
C4 0.0246(15) 0.0305(18) 0.0337(17) 0.0031(14) 0.0085(13) 0.0045(13)
C26 0.0222(15) 0.046(2) 0.047(2) 0.0025(17) 0.0078(14) 0.0030(15)
C27 0.0249(15) 0.0347(18) 0.0347(18) 0.0043(15) 0.0060(13) -0.0018(13)
C28 0.0397(18) 0.038(2) 0.048(2) 0.0061(16) 0.0141(15) -0.0077(15)
C11 0.0431(18) 0.041(2) 0.0307(19) -0.0017(15) 0.0019(15) -0.0063(16)
C23 0.0297(15) 0.0326(18) 0.0287(16) -0.0024(14) 0.0038(13) -0.0016(14)
C5 0.0284(15) 0.0342(18) 0.0313(17) -0.0012(14) 0.0107(13) 0.0038(13)
C10 0.053(2) 0.044(2) 0.0301(19) -0.0096(16) 0.0151(16) -0.0059(17)
C24 0.0438(19) 0.0237(18) 0.055(2) 0.0058(16) 0.0088(16) -0.0004(15)
C31 0.049(2) 0.043(2) 0.076(3) -0.002(2) 0.0011(19) -0.0135(18)
C30 0.0341(17) 0.042(2) 0.060(2) 0.0107(18) 0.0098(16) -0.0046(16)
C25 0.0342(18) 0.035(2) 0.061(2) 0.0004(18) 0.0063(16) 0.0122(15)
C15 0.055(2) 0.066(3) 0.053(2) -0.013(2) 0.0180(18) 0.020(2)
C16 0.063(2) 0.079(3) 0.045(2) -0.008(2) 0.0281(19) -0.007(2)
C17 0.0356(18) 0.099(3) 0.045(2) -0.028(2) 0.0083(16) 0.004(2)
C12 0.0321(16) 0.0352(18) 0.0346(18) -0.0015(15) 0.0048(14) 0.0008(14)
C29 0.059(2) 0.087(3) 0.061(3) 0.010(2) 0.033(2) -0.009(2)
N1 0.0231(12) 0.0344(15) 0.0247(13) 0.0013(11) 0.0054(10) 0.0025(11)
C18 0.0241(14) 0.0369(19) 0.0374(18) 0.0028(15) 0.0095(13) -0.0001(13)
C21 0.0271(16) 0.078(3) 0.043(2) 0.0011(19) 0.0103(15) -0.0024(17)
C19 0.0376(18) 0.067(3) 0.045(2) 0.0035(19) 0.0182(16) -0.0054(17)
C20 0.0380(19) 0.043(2) 0.106(3) 0.001(2) 0.032(2) 0.0076(17)
C6 0.0234(14) 0.0340(18) 0.0268(16) 0.0021(13) 0.0046(12) 0.0033(13)
C7 0.0241(14) 0.0348(18) 0.0302(17) 0.0011(14) 0.0095(13) 0.0042(13)

loop_
_atom_type_symbol
_atom_type_description
_atom_type_scat_dispersion_real
_atom_type_scat_dispersion_imag
_atom_type_scat_source
C C 0.0033 0.0016 'International Tables Vol C Tables 4.2.6.8 and 6.1.1.4'
H H 0.0000 0.0000 'International Tables Vol C Tables 4.2.6.8 and 6.1.1.4'
N N 0.0061 0.0033 'International Tables Vol C Tables 4.2.6.8 and 6.1.1.4'
O O 0.0106 0.0060 'International Tables Vol C Tables 4.2.6.8 and 6.1.1.4'
Cl Cl 0.1484 0.1585 'International Tables Vol C Tables 4.2.6.8 and 6.1.1.4'
Ti Ti 0.2776 0.4457 'International Tables Vol C Tables 4.2.6.8 and 6.1.1.4'

loop_
_geom_angle_atom_site_label_1
_geom_angle_atom_site_label_2
_geom_angle_atom_site_label_3
_geom_angle
O1 Ti1 N2 134.69(10)
O1 Ti1 N1 76.10(9)
N2 Ti1 N1 82.35(9)
O1 Ti1 Cl3 113.99(7)
N2 Ti1 Cl3 105.40(7)
N1 Ti1 Cl3 90.34(7)
O1 Ti1 Cl2 90.33(6)
N2 Ti1 Cl2 102.05(7)
N1 Ti1 Cl2 164.01(7)
Cl3 Ti1 Cl2 103.07(3)
C1 O1 Ti1 123.58(18)
C13 N2 C22 115.5(2)
C13 N2 Ti1 127.17(18)
C22 N2 Ti1 117.15(17)
O1 C1 C2 124.3(3)
O1 C1 C6 114.3(2)
C2 C1 C6 121.3(2)
N2 C13 C12 121.0(3)
N2 C13 C8 121.7(2)
C12 C13 C8 117.3(3)
C3 C2 C1 115.7(3)
C3 C2 C14 122.9(3)
C1 C2 C14 121.3(2)
C2 C3 C4 124.2(3)
C2 C3 H6 117.9
C4 C3 H6 117.9
C15 C14 C17 108.0(3)
C15 C14 C16 110.4(3)
C17 C14 C16 107.4(3)
C15 C14 C2 109.2(3)
C17 C14 C2 111.8(2)
C16 C14 C2 110.0(3)
C7 C8 C9 117.6(3)
C7 C8 C13 122.1(3)
C9 C8 C13 119.5(3)
C23 C22 C27 121.8(3)
C23 C22 N2 118.0(2)
C27 C22 N2 120.2(3)
C10 C9 C8 121.3(3)
C10 C9 H10 119.3
C8 C9 H10 119.3
C5 C4 C3 117.8(2)
C5 C4 C18 120.0(3)
C3 C4 C18 122.2(3)
C25 C26 C27 121.4(3)
C25 C26 H12 119.3
C27 C26 H12 119.3
C26 C27 C22 117.5(3)
C26 C27 C30 120.2(3)
C22 C27 C30 122.3(3)
C29 C28 C23 112.9(3)
C29 C28 H14A 109.0
C23 C28 H14A 109.0
C29 C28 H14B 109.0
C23 C28 H14B 109.0
H14A C28 H14B 107.8
C12 C11 C10 122.0(3)
C12 C11 H15 119.0
C10 C11 H15 119.0
C24 C23 C22 117.8(3)
C24 C23 C28 119.2(3)
C22 C23 C28 123.0(3)
C4 C5 C6 119.8(3)
C4 C5 H17 120.1
C6 C5 H17 120.1
C9 C10 C11 118.7(3)
C9 C10 H18 120.7
C11 C10 H18 120.7
C25 C24 C23 121.2(3)
C25 C24 H19 119.4
C23 C24 H19 119.4
C30 C31 H20A 109.5
C30 C31 H20B 109.5
H20A C31 H20B 109.5
C30 C31 H20C 109.5
H20A C31 H20C 109.5
H20B C31 H20C 109.5
C31 C30 C27 116.3(3)
C31 C30 H21A 108.2
C27 C30 H21A 108.2
C31 C30 H21B 108.2
C27 C30 H21B 108.2
H21A C30 H21B 107.4
C24 C25 C26 120.2(3)
C24 C25 H22 119.9
C26 C25 H22 119.9
C14 C15 H23A 109.5
C14 C15 H23B 109.5
H23A C15 H23B 109.5
C14 C15 H23C 109.5
H23A C15 H23C 109.5
H23B C15 H23C 109.5
C14 C16 H24A 109.5
C14 C16 H24B 109.5
H24A C16 H24B 109.5
C14 C16 H24C 109.5
H24A C16 H24C 109.5
H24B C16 H24C 109.5
C14 C17 H25A 109.5
C14 C17 H25B 109.5
H25A C17 H25B 109.5
C14 C17 H25C 109.5
H25A C17 H25C 109.5
H25B C17 H25C 109.5
C11 C12 C13 121.1(3)
C11 C12 H26 119.5
C13 C12 H26 119.5
C28 C29 H27A 109.5
C28 C29 H27B 109.5
H27A C29 H27B 109.5
C28 C29 H27C 109.5
H27A C29 H27C 109.5
H27B C29 H27C 109.5
C7 N1 C6 121.8(2)
C7 N1 Ti1 124.41(18)
C6 N1 Ti1 113.12(17)
C19 C18 C21 107.9(3)
C19 C18 C20 109.2(3)
C21 C18 C20 108.8(3)
C19 C18 C4 108.7(2)
C21 C18 C4 112.5(2)
C20 C18 C4 109.7(2)
C18 C21 H33A 109.5
C18 C21 H33B 109.5
H33A C21 H33B 109.5
C18 C21 H33C 109.5
H33A C21 H33C 109.5
H33B C21 H33C 109.5
C18 C19 H31A 109.5
C18 C19 H31B 109.5
H31A C19 H31B 109.5
C18 C19 H31C 109.5
H31A C19 H31C 109.5
H31B C19 H31C 109.5
C18 C20 H34A 109.5
C18 C20 H34B 109.5
H34A C20 H34B 109.5
C18 C20 H34C 109.5
H34A C20 H34C 109.5
H34B C20 H34C 109.5
C5 C6 C1 121.0(3)
C5 C6 N1 127.8(3)
C1 C6 N1 111.1(2)
N1 C7 C8 124.2(2)
N1 C7 H36 117.9
C8 C7 H36 117.9

loop_
_geom_bond_atom_site_label_1
_geom_bond_atom_site_label_2
_geom_bond_distance
Ti1 O1 1.858(2)
Ti1 N2 1.968(2)
Ti1 N1 2.137(2)
Ti1 Cl3 2.2478(10)
Ti1 Cl2 2.2634(9)
O1 C1 1.363(3)
N2 C13 1.388(4)
N2 C22 1.459(3)
C1 C2 1.396(4)
C1 C6 1.396(4)
C13 C12 1.413(4)
C13 C8 1.427(4)
C2 C3 1.395(4)
C2 C14 1.538(4)
C3 C4 1.405(4)
C3 H6 0.9500
C14 C15 1.529(5)
C14 C17 1.531(4)
C14 C16 1.533(5)
C8 C7 1.414(4)
C8 C9 1.416(4)
C22 C23 1.397(4)
C22 C27 1.404(4)
C9 C10 1.366(4)
C9 H10 0.9500
C4 C5 1.385(4)
C4 C18 1.541(4)
C26 C25 1.377(5)
C26 C27 1.383(4)
C26 H12 0.9500
C27 C30 1.507(4)
C28 C29 1.503(4)
C28 C23 1.508(4)
C28 H14A 0.9900
C28 H14B 0.9900
C11 C12 1.361(4)
C11 C10 1.396(4)
C11 H15 0.9500
C23 C24 1.387(4)
C5 C6 1.387(4)
C5 H17 0.9500
C10 H18 0.9500
C24 C25 1.370(4)
C24 H19 0.9500
C31 C30 1.479(4)
C31 H20A 0.9800
C31 H20B 0.9800
C31 H20C 0.9800
C30 H21A 0.9900
C30 H21B 0.9900
C25 H22 0.9500
C15 H23A 0.9800
C15 H23B 0.9800
C15 H23C 0.9800
C16 H24A 0.9800
C16 H24B 0.9800
C16 H24C 0.9800
C17 H25A 0.9800
C17 H25B 0.9800
C17 H25C 0.9800
C12 H26 0.9500
C29 H27A 0.9800
C29 H27B 0.9800
C29 H27C 0.9800
N1 C7 1.302(3)
N1 C6 1.420(3)
C18 C19 1.524(4)
C18 C21 1.526(4)
C18 C20 1.532(4)
C21 H33A 0.9800
C21 H33B 0.9800
C21 H33C 0.9800
C19 H31A 0.9800
C19 H31B 0.9800
C19 H31C 0.9800
C20 H34A 0.9800
C20 H34B 0.9800
C20 H34C 0.9800
C7 H36 0.9500
